data_7126978
loop_
_publ_author_name
'Shin, Mingyeong'
'Seo, Sujin'
'Park, In-Hyeok'
'Lee, Eunji'
'Habata, Yoichi'
'Lee, Shim Sung'

_publ_section_title
;
 Metallosupramolecules of pillar[5]-bis-trithiacrown including a
 mercury(ii) iodide ion-triplet complex.
;
_journal_issue 70
_journal_name_full 'Chemical communications (Cambridge, England)'
_journal_page_first 10135
_journal_page_last 10138
_journal_paper_doi 10.1039/d0cc03902k
_journal_volume 56
_journal_year 2020
_chemical_formula_sum 'C57 H70 Hg I2 O10 S6'
_chemical_formula_weight 1561.88
_space_group_crystal_system monoclinic
_space_group_IT_number 14
_space_group_name_Hall '-P 2ybc'
_space_group_name_H-M_alt 'P 1 21/c 1'
_atom_sites_solution_hydrogens geom
_audit_creation_method SHELXL-2014/7
_audit_update_record
;
2020-05-19 deposited with the CCDC.	2020-07-24 downloaded from the CCDC.
;
_cell_angle_alpha 90
_cell_angle_beta 120.1480(10)
_cell_angle_gamma 90
_cell_formula_units_Z 4
_cell_length_a 20.1865(4)
_cell_length_b 15.1666(3)
_cell_length_c 22.7025(4)
_cell_measurement_reflns_used 9885
_cell_measurement_temperature 193(2)
_cell_measurement_theta_max 21.50
_cell_measurement_theta_min 2.21
_cell_volume 6010.4(2)
_computing_cell_refinement 'Bruker SAINT'
_computing_data_collection 'Bruker APEX2'
_computing_data_reduction 'Bruker SAINT'
_computing_molecular_graphics 'Bruker SHELXTL'
_computing_publication_material 'Bruker SHELXTL'
_computing_structure_refinement 'SHELXL-2014/7 (Sheldrick, 2014)'
_computing_structure_solution 'SHELXS-97 (Sheldrick, 2008)'
_diffrn_ambient_temperature 193(2)
_diffrn_measured_fraction_theta_full 1.000
_diffrn_measured_fraction_theta_max 1.000
_diffrn_measurement_device_type 'Bruker APEX-II CCD'
_diffrn_measurement_method '\f and \w scans'
_diffrn_radiation_type MoK\a
_diffrn_radiation_wavelength 0.71073
_diffrn_reflns_av_R_equivalents 0.0629
_diffrn_reflns_av_unetI/netI 0.0391
_diffrn_reflns_Laue_measured_fraction_full 1.000
_diffrn_reflns_Laue_measured_fraction_max 1.000
_diffrn_reflns_limit_h_max 24
_diffrn_reflns_limit_h_min -24
_diffrn_reflns_limit_k_max 18
_diffrn_reflns_limit_k_min -18
_diffrn_reflns_limit_l_max 27
_diffrn_reflns_limit_l_min -27
_diffrn_reflns_number 132650
_diffrn_reflns_point_group_measured_fraction_full 1.000
_diffrn_reflns_point_group_measured_fraction_max 1.000
_diffrn_reflns_theta_full 25.242
_diffrn_reflns_theta_max 26.000
_diffrn_reflns_theta_min 1.167
_exptl_absorpt_coefficient_mu 3.852
_exptl_absorpt_correction_T_max 0.8018
_exptl_absorpt_correction_T_min 0.7481
_exptl_absorpt_correction_type multi-scan
_exptl_absorpt_process_details SADABS
_exptl_crystal_colour yellow
_exptl_crystal_density_diffrn 1.726
_exptl_crystal_description needle
_exptl_crystal_F_000 3096
_exptl_crystal_size_max 0.080
_exptl_crystal_size_mid 0.080
_exptl_crystal_size_min 0.060
_refine_diff_density_max 1.411
_refine_diff_density_min -1.286
_refine_diff_density_rms 0.114
_refine_ls_extinction_method none
_refine_ls_goodness_of_fit_ref 1.065
_refine_ls_hydrogen_treatment constr
_refine_ls_matrix_type full
_refine_ls_number_parameters 710
_refine_ls_number_reflns 11802
_refine_ls_number_restraints 30
_refine_ls_restrained_S_all 1.066
_refine_ls_R_factor_all 0.1095
_refine_ls_R_factor_gt 0.0557
_refine_ls_shift/su_max 0.001
_refine_ls_shift/su_mean 0.000
_refine_ls_structure_factor_coef Fsqd
_refine_ls_weighting_details 'w=1/[\s^2^(Fo^2^)+(0.0872P)^2^+5.9059P] where P=(Fo^2^+2Fc^2^)/3'
_refine_ls_weighting_scheme calc
_refine_ls_wR_factor_gt 0.1518
_refine_ls_wR_factor_ref 0.1827
_reflns_Friedel_coverage 0.000
_reflns_number_gt 6732
_reflns_number_total 11802
_reflns_threshold_expression 'I > 2\s(I)'
_cod_data_source_file d0cc03902k2.cif
_cod_data_source_block 3
_cod_depositor_comments
;
The following automatic conversions were performed:

data item '_exptl_absorpt_correction_type' value 'multi_scan' was
changed to 'multi-scan' in accordance with the
/home/data/users/saulius/crontab/automatic-downloads/rss-feeds/RSC/lib/dictionaries/cif_core.dic
dictionary named 'cif_core.dic' version 2.4.2 last updated on
2011-04-26.

Automatic conversion script
Id: cif_fix_values 7556 2019-12-06 15:28:31Z antanas 

 Adding full bibliography for 7126975--7126978.cif.
;
_cod_original_sg_symbol_H-M 'P 21/c'
_cod_database_code 7126978
_shelx_shelxl_version_number 2014/7
_shelx_space_group_comment
; 
The symmetry employed for this shelxl refinement is uniquely defined 
by the following loop, which should always be used as a source of 
symmetry information in preference to the above space-group names. 
They are only intended as comments. 
;
_shelx_estimated_absorpt_t_min 0.748
_shelx_estimated_absorpt_t_max 0.802

loop_
_space_group_symop_operation_xyz
'x, y, z'
'-x, y+1/2, -z+1/2'
'-x, -y, -z'
'x, -y-1/2, z-1/2'

loop_
_atom_site_label
_atom_site_type_symbol
_atom_site_fract_x
_atom_site_fract_y
_atom_site_fract_z
_atom_site_U_iso_or_equiv
_atom_site_adp_type
_atom_site_occupancy
_atom_site_site_symmetry_order
_atom_site_calc_flag
_atom_site_refinement_flags_posn
_atom_site_refinement_flags_adp
_atom_site_refinement_flags_occupancy
_atom_site_disorder_assembly
_atom_site_disorder_group
Hg1 Hg 0.24476(2) 0.67580(3) 0.24373(2) 0.08155(17) Uani 1 1 d . . . . .
I1 I 0.10144(3) 0.67501(3) 0.15496(3) 0.07086(19) Uani 1 1 d . . . . .
I2 I 0.38744(3) 0.67161(3) 0.33252(3) 0.06798(18) Uani 1 1 d . . . . .
S1 S -0.15225(9) 0.67597(10) 0.17615(9) 0.0506(4) Uani 1 1 d . . . . .
S2 S -0.16696(11) 0.85933(13) 0.01971(9) 0.0652(5) Uani 1 1 d . . . . .
S3 S -0.06109(8) 0.80264(13) -0.10125(8) 0.0521(4) Uani 1 1 d . . . . .
S4 S 0.56276(8) 0.80071(12) 0.58736(7) 0.0476(4) Uani 1 1 d . . . . .
S5 S 0.60729(11) 0.74848(11) 0.47528(9) 0.0580(5) Uani 1 1 d . . . . .
S6 S 0.65396(8) 0.66337(10) 0.31580(7) 0.0403(4) Uani 1 1 d . . . . .
O1 O 0.0666(2) 0.6575(2) 0.3214(2) 0.0401(10) Uani 1 1 d . . . . .
O2 O 0.1588(2) 0.8204(2) 0.03931(18) 0.0320(9) Uani 1 1 d . . . . .
O3 O 0.34238(19) 0.8358(2) 0.45611(18) 0.0334(9) Uani 1 1 d . . . . .
O4 O 0.43644(18) 0.6441(2) 0.16562(17) 0.0316(8) Uani 1 1 d . . . . .
O5 O 0.10189(19) 0.9356(2) 0.21954(17) 0.0347(9) Uani 1 1 d . . . . .
O6 O 0.40011(18) 0.9165(2) 0.27015(16) 0.0285(8) Uani 1 1 d . . . . .
O7 O 0.10833(19) 0.3925(2) 0.20910(18) 0.0395(9) Uani 1 1 d . . . . .
O8 O 0.3350(2) 0.4930(3) 0.46634(18) 0.0456(10) Uani 1 1 d . . . . .
O9 O 0.1663(2) 0.4699(3) 0.02819(18) 0.0501(11) Uani 1 1 d . . . . .
O10 O 0.39669(19) 0.3940(2) 0.29012(17) 0.0360(9) Uani 1 1 d . . . . .
C1 C 0.1345(3) 0.7049(3) 0.3550(3) 0.0282(12) Uani 1 1 d . . . . .
C2 C 0.1410(3) 0.7928(3) 0.3408(2) 0.0275(11) Uani 1 1 d . . . . .
H2 H 0.0971 0.8237 0.3076 0.033 Uiso 1 1 calc R U . . .
C3 C 0.2114(3) 0.8355(3) 0.3749(2) 0.0243(11) Uani 1 1 d . . . . .
C4 C 0.2746(3) 0.7902(3) 0.4239(2) 0.0243(11) Uani 1 1 d . . . . .
C5 C 0.2671(3) 0.7027(3) 0.4393(2) 0.0272(11) Uani 1 1 d . . . . .
H5 H 0.3106 0.6729 0.4741 0.033 Uiso 1 1 calc R U . . .
C6 C 0.1977(3) 0.6586(3) 0.4050(2) 0.0270(11) Uani 1 1 d . . . . .
C7 C 0.4105(3) 0.7900(4) 0.5026(2) 0.0294(12) Uani 1 1 d . . . . .
H7A H 0.4185 0.7386 0.4800 0.035 Uiso 1 1 calc R U . . .
H7B H 0.4070 0.7688 0.5422 0.035 Uiso 1 1 calc R U . . .
C8 C 0.4750(3) 0.8542(4) 0.5251(3) 0.0401(14) Uani 1 1 d . . . . .
H8A H 0.4653 0.9068 0.5454 0.048 Uiso 1 1 calc R U . . .
H8B H 0.4794 0.8735 0.4855 0.048 Uiso 1 1 calc R U . . .
C9 C 0.6343(3) 0.8604(5) 0.5777(3) 0.0514(16) Uani 1 1 d . . . . .
H9A H 0.6333 0.9226 0.5904 0.062 Uiso 1 1 calc R U . . .
H9B H 0.6852 0.8363 0.6110 0.062 Uiso 1 1 calc R U . . .
C10 C 0.6276(3) 0.8596(4) 0.5073(3) 0.0483(15) Uani 1 1 d . . . . .
H10A H 0.6761 0.8801 0.5110 0.058 Uiso 1 1 calc R U . . .
H10B H 0.5859 0.8995 0.4759 0.058 Uiso 1 1 calc R U . . .
C11 C 0.6314(4) 0.7562(4) 0.4078(3) 0.0498(16) Uani 1 1 d . . . . .
H11A H 0.5932 0.7929 0.3699 0.060 Uiso 1 1 calc R U . . .
H11B H 0.6825 0.7834 0.4256 0.060 Uiso 1 1 calc R U . . .
C12 C 0.6314(4) 0.6647(4) 0.3834(3) 0.0467(15) Uani 1 1 d . . . . .
H12A H 0.5803 0.6379 0.3668 0.056 Uiso 1 1 calc R U . . .
H12B H 0.6695 0.6287 0.4220 0.056 Uiso 1 1 calc R U . . .
C13 C 0.5669(3) 0.6217(3) 0.2460(3) 0.0321(12) Uani 1 1 d . . . . .
H13A H 0.5766 0.6031 0.2092 0.039 Uiso 1 1 calc R U . . .
H13B H 0.5507 0.5690 0.2613 0.039 Uiso 1 1 calc R U . . .
C14 C 0.5029(3) 0.6887(3) 0.2181(3) 0.0284(12) Uani 1 1 d . . . . .
H14A H 0.4934 0.7098 0.2544 0.034 Uiso 1 1 calc R U . . .
H14B H 0.5161 0.7399 0.1989 0.034 Uiso 1 1 calc R U . . .
C15 C 0.3675(3) 0.6905(3) 0.1347(2) 0.0240(11) Uani 1 1 d . . . . .
C16 C 0.3604(3) 0.7776(3) 0.1492(2) 0.0242(11) Uani 1 1 d . . . . .
H16 H 0.4045 0.8084 0.1821 0.029 Uiso 1 1 calc R U . . .
C17 C 0.2914(3) 0.8203(3) 0.1172(2) 0.0233(11) Uani 1 1 d . . . . .
C18 C 0.2268(3) 0.7750(3) 0.0701(2) 0.0266(11) Uani 1 1 d . . . . .
C19 C 0.2328(3) 0.6866(3) 0.0547(2) 0.0266(11) Uani 1 1 d . . . . .
H19 H 0.1883 0.6560 0.0221 0.032 Uiso 1 1 calc R U . . .
C20 C 0.3035(3) 0.6433(3) 0.0869(2) 0.0239(11) Uani 1 1 d . . . . .
C21 C 0.0906(3) 0.7785(3) -0.0115(2) 0.0309(12) Uani 1 1 d . . . . .
H21A H 0.0785 0.7264 0.0076 0.037 Uiso 1 1 calc R U . . .
H21B H 0.0967 0.7591 -0.0502 0.037 Uiso 1 1 calc R U . . .
C22 C 0.0291(3) 0.8457(4) -0.0342(3) 0.0451(15) Uani 1 1 d . . . . .
H22A H 0.0434 0.8985 -0.0509 0.054 Uiso 1 1 calc R U . . .
H22B H 0.0234 0.8637 0.0050 0.054 Uiso 1 1 calc R U . . .
C23 C -0.1251(3) 0.8481(5) -0.0755(3) 0.0520(16) Uani 1 1 d . . . . .
H23A H -0.1107 0.9100 -0.0607 0.062 Uiso 1 1 calc R U . . .
H23B H -0.1782 0.8477 -0.1145 0.062 Uiso 1 1 calc R U . . .
C24 C -0.1209(4) 0.7906(5) -0.0133(4) 0.074(2) Uani 1 1 d . U . . .
H24A H -0.0671 0.7786 0.0219 0.089 Uiso 1 1 calc R U . . .
H24B H -0.1484 0.7339 -0.0301 0.089 Uiso 1 1 calc R U . . .
C25 C -0.1307(12) 0.7878(12) 0.1028(9) 0.084(6) Uani 0.544(17) 1 d . U P A 1
H25A H -0.0740 0.7871 0.1262 0.100 Uiso 0.544(17) 1 calc R U P A 1
H25B H -0.1448 0.8198 0.1329 0.100 Uiso 0.544(17) 1 calc R U P A 1
C26 C -0.1549(13) 0.6999(16) 0.0989(11) 0.126(9) Uani 0.544(17) 1 d . U P A 1
H26A H -0.1205 0.6595 0.0925 0.152 Uiso 0.544(17) 1 calc R U P A 1
H26B H -0.2076 0.6925 0.0600 0.152 Uiso 0.544(17) 1 calc R U P A 1
C25X C -0.1905(7) 0.7803(8) 0.0615(6) 0.034(4) Uani 0.456(17) 1 d . U P A 2
H25C H -0.2268 0.8061 0.0741 0.041 Uiso 0.456(17) 1 calc R U P A 2
H25D H -0.2163 0.7302 0.0304 0.041 Uiso 0.456(17) 1 calc R U P A 2
C26X C -0.1199(9) 0.7468(10) 0.1255(8) 0.044(4) Uani 0.456(17) 1 d . U P A 2
H26C H -0.0891 0.7972 0.1536 0.053 Uiso 0.456(17) 1 calc R U P A 2
H26D H -0.0877 0.7114 0.1129 0.053 Uiso 0.456(17) 1 calc R U P A 2
C27 C -0.0599(3) 0.6318(4) 0.2330(3) 0.0430(15) Uani 1 1 d . . . . .
H27A H -0.0634 0.5937 0.2667 0.052 Uiso 1 1 calc R U . . .
H27B H -0.0435 0.5944 0.2068 0.052 Uiso 1 1 calc R U . . .
C28 C -0.0004(3) 0.7015(3) 0.2701(3) 0.0310(12) Uani 1 1 d . . . . .
H28A H 0.0113 0.7331 0.2382 0.037 Uiso 1 1 calc R U . . .
H28B H -0.0189 0.7448 0.2911 0.037 Uiso 1 1 calc R U . . .
C29 C 0.2182(3) 0.9302(3) 0.3565(2) 0.0254(11) Uani 1 1 d . . . . .
H29A H 0.2600 0.9604 0.3967 0.031 Uiso 1 1 calc R U . . .
H29B H 0.1698 0.9621 0.3430 0.031 Uiso 1 1 calc R U . . .
C30 C 0.2348(3) 0.9313(3) 0.2982(2) 0.0251(11) Uani 1 1 d . . . . .
C31 C 0.1761(3) 0.9325(3) 0.2308(2) 0.0239(11) Uani 1 1 d . . . . .
C32 C 0.1927(3) 0.9286(3) 0.1785(2) 0.0255(11) Uani 1 1 d . . . . .
H32 H 0.1519 0.9299 0.1326 0.031 Uiso 1 1 calc R U . . .
C33 C 0.2680(3) 0.9230(3) 0.1918(2) 0.0222(10) Uani 1 1 d . . . . .
C34 C 0.3262(3) 0.9228(3) 0.2594(2) 0.0212(10) Uani 1 1 d . . . . .
C35 C 0.3099(3) 0.9259(3) 0.3119(2) 0.0247(11) Uani 1 1 d . . . . .
H35 H 0.3506 0.9243 0.3578 0.030 Uiso 1 1 calc R U . . .
C36 C 0.0406(3) 0.9401(4) 0.1515(3) 0.0418(14) Uani 1 1 d . . . . .
H36A H -0.0080 0.9448 0.1513 0.063 Uiso 1 1 calc R U . . .
H36B H 0.0402 0.8868 0.1270 0.063 Uiso 1 1 calc R U . . .
H36C H 0.0471 0.9920 0.1291 0.063 Uiso 1 1 calc R U . . .
C37 C 0.4610(3) 0.9201(4) 0.3389(2) 0.0379(13) Uani 1 1 d . . . . .
H37A H 0.5101 0.9214 0.3400 0.057 Uiso 1 1 calc R U . . .
H37B H 0.4590 0.8679 0.3635 0.057 Uiso 1 1 calc R U . . .
H37C H 0.4558 0.9734 0.3607 0.057 Uiso 1 1 calc R U . . .
C38 C 0.2844(3) 0.9168(3) 0.1340(2) 0.0243(11) Uani 1 1 d . . . . .
H38A H 0.3327 0.9483 0.1466 0.029 Uiso 1 1 calc R U . . .
H38B H 0.2426 0.9458 0.0931 0.029 Uiso 1 1 calc R U . . .
C39 C 0.1908(3) 0.5641(3) 0.4212(2) 0.0285(11) Uani 1 1 d . . . . .
H39A H 0.1385 0.5535 0.4130 0.034 Uiso 1 1 calc R U . . .
H39B H 0.2275 0.5527 0.4699 0.034 Uiso 1 1 calc R U . . .
C40 C 0.1489(3) 0.4771(3) 0.3132(2) 0.0284(11) Uani 1 1 d . . . . .
H40 H 0.0988 0.5001 0.2963 0.034 Uiso 1 1 calc R U . . .
C41 C 0.1628(3) 0.4203(3) 0.2727(2) 0.0273(11) Uani 1 1 d . . . . .
C42 C 0.2068(3) 0.5012(3) 0.3782(2) 0.0277(11) Uani 1 1 d . . . . .
C43 C 0.2369(3) 0.3860(3) 0.2970(2) 0.0254(11) Uani 1 1 d . . . . .
C44 C 0.2937(3) 0.4098(3) 0.3610(2) 0.0278(11) Uani 1 1 d . . . . .
H44 H 0.3439 0.3868 0.3782 0.033 Uiso 1 1 calc R U . . .
C45 C 0.2794(3) 0.4670(3) 0.4013(2) 0.0282(11) Uani 1 1 d . . . . .
C46 C 0.4122(3) 0.4828(4) 0.4839(3) 0.0451(15) Uani 1 1 d . . . . .
H46A H 0.4453 0.5130 0.5271 0.068 Uiso 1 1 calc R U . . .
H46B H 0.4198 0.5084 0.4481 0.068 Uiso 1 1 calc R U . . .
H46C H 0.4252 0.4200 0.4888 0.068 Uiso 1 1 calc R U . . .
C47 C 0.0331(3) 0.4293(4) 0.1818(3) 0.0402(14) Uani 1 1 d . . . . .
H47A H -0.0009 0.4043 0.1366 0.060 Uiso 1 1 calc R U . . .
H47B H 0.0356 0.4935 0.1781 0.060 Uiso 1 1 calc R U . . .
H47C H 0.0131 0.4153 0.2121 0.060 Uiso 1 1 calc R U . . .
C48 C 0.2532(3) 0.3267(3) 0.2521(2) 0.0293(12) Uani 1 1 d . . . . .
H48A H 0.2984 0.2895 0.2810 0.035 Uiso 1 1 calc R U . . .
H48B H 0.2089 0.2872 0.2256 0.035 Uiso 1 1 calc R U . . .
C49 C 0.2682(3) 0.3800(3) 0.2037(2) 0.0260(11) Uani 1 1 d . . . . .
C50 C 0.2103(3) 0.3985(3) 0.1382(2) 0.0301(12) Uani 1 1 d . . . . .
H50 H 0.1605 0.3751 0.1225 0.036 Uiso 1 1 calc R U . . .
C51 C 0.2235(3) 0.4513(3) 0.0944(2) 0.0316(12) Uani 1 1 d . . . . .
C52 C 0.3531(3) 0.4681(3) 0.1810(2) 0.0262(11) Uani 1 1 d . . . . .
H52 H 0.4027 0.4916 0.1962 0.031 Uiso 1 1 calc R U . . .
C53 C 0.3406(3) 0.4155(3) 0.2254(2) 0.0250(11) Uani 1 1 d . . . . .
C54 C 0.4705(3) 0.4312(4) 0.3143(3) 0.0405(14) Uani 1 1 d . . . . .
H54A H 0.5051 0.4110 0.3609 0.061 Uiso 1 1 calc R U . . .
H54B H 0.4669 0.4956 0.3138 0.061 Uiso 1 1 calc R U . . .
H54C H 0.4905 0.4126 0.2848 0.061 Uiso 1 1 calc R U . . .
C55 C 0.0900(3) 0.4654(4) 0.0129(3) 0.0541(17) Uani 1 1 d . . . . .
H55A H 0.0566 0.4914 -0.0321 0.081 Uiso 1 1 calc R U . . .
H55B H 0.0842 0.4981 0.0473 0.081 Uiso 1 1 calc R U . . .
H55C H 0.0756 0.4036 0.0127 0.081 Uiso 1 1 calc R U . . .
C56 C 0.3090(3) 0.5480(3) 0.0709(2) 0.0284(11) Uani 1 1 d . . . . .
H56A H 0.2710 0.5363 0.0225 0.034 Uiso 1 1 calc R U . . .
H56B H 0.3606 0.5366 0.0776 0.034 Uiso 1 1 calc R U . . .
C57 C 0.2946(3) 0.4863(3) 0.1153(2) 0.0248(11) Uani 1 1 d . . . . .

loop_
_atom_site_aniso_label
_atom_site_aniso_U_11
_atom_site_aniso_U_22
_atom_site_aniso_U_33
_atom_site_aniso_U_23
_atom_site_aniso_U_13
_atom_site_aniso_U_12
Hg1 0.0801(3) 0.0828(3) 0.0812(3) -0.00400(17) 0.0402(2) -0.00432(17)
I1 0.0792(4) 0.0742(4) 0.0695(4) 0.0027(2) 0.0451(3) -0.0095(3)
I2 0.0797(4) 0.0617(3) 0.0733(4) 0.0000(2) 0.0465(3) 0.0060(2)
S1 0.0317(8) 0.0518(10) 0.0530(10) 0.0050(7) 0.0099(7) 0.0036(7)
S2 0.0732(13) 0.0653(12) 0.0644(12) -0.0016(9) 0.0399(10) 0.0041(10)
S3 0.0274(8) 0.0860(12) 0.0350(8) -0.0127(8) 0.0098(7) -0.0065(8)
S4 0.0273(8) 0.0770(11) 0.0308(8) 0.0025(7) 0.0089(6) 0.0052(7)
S5 0.0871(13) 0.0438(9) 0.0607(11) -0.0006(8) 0.0502(10) -0.0007(9)
S6 0.0247(7) 0.0529(9) 0.0408(8) -0.0033(7) 0.0146(6) -0.0004(6)
O1 0.021(2) 0.034(2) 0.050(2) 0.0052(17) 0.0066(18) -0.0031(16)
O2 0.0227(19) 0.030(2) 0.032(2) 0.0003(15) 0.0057(16) 0.0050(15)
O3 0.0227(19) 0.036(2) 0.033(2) -0.0014(16) 0.0084(17) -0.0025(16)
O4 0.0241(19) 0.0249(19) 0.040(2) -0.0032(16) 0.0118(17) 0.0038(15)
O5 0.0209(19) 0.045(2) 0.036(2) -0.0031(17) 0.0135(17) 0.0058(16)
O6 0.0215(18) 0.037(2) 0.0252(18) 0.0007(15) 0.0105(15) -0.0013(15)
O7 0.028(2) 0.047(2) 0.034(2) -0.0116(17) 0.0078(17) -0.0030(17)
O8 0.030(2) 0.066(3) 0.026(2) -0.0116(18) 0.0033(17) 0.0042(19)
O9 0.031(2) 0.080(3) 0.027(2) 0.008(2) 0.0057(18) -0.008(2)
O10 0.027(2) 0.043(2) 0.032(2) 0.0110(17) 0.0103(17) 0.0035(17)
C1 0.025(3) 0.026(3) 0.036(3) -0.009(2) 0.017(2) -0.006(2)
C2 0.018(3) 0.034(3) 0.030(3) 0.000(2) 0.012(2) 0.000(2)
C3 0.026(3) 0.027(3) 0.025(3) -0.003(2) 0.017(2) 0.002(2)
C4 0.021(3) 0.031(3) 0.020(2) -0.005(2) 0.010(2) -0.003(2)
C5 0.024(3) 0.033(3) 0.024(3) -0.002(2) 0.011(2) 0.003(2)
C6 0.032(3) 0.031(3) 0.025(3) 0.001(2) 0.019(2) 0.003(2)
C7 0.020(3) 0.040(3) 0.022(3) -0.003(2) 0.005(2) 0.000(2)
C8 0.023(3) 0.054(4) 0.037(3) -0.003(3) 0.011(3) 0.001(3)
C9 0.032(3) 0.070(4) 0.050(4) -0.018(3) 0.019(3) -0.004(3)
C10 0.041(4) 0.040(4) 0.054(4) 0.001(3) 0.016(3) -0.006(3)
C11 0.059(4) 0.048(4) 0.053(4) 0.011(3) 0.036(3) 0.008(3)
C12 0.050(4) 0.043(4) 0.041(3) 0.001(3) 0.018(3) 0.004(3)
C13 0.032(3) 0.028(3) 0.036(3) 0.000(2) 0.016(2) 0.003(2)
C14 0.023(3) 0.029(3) 0.029(3) -0.005(2) 0.009(2) -0.002(2)
C15 0.025(3) 0.027(3) 0.023(3) 0.004(2) 0.015(2) 0.002(2)
C16 0.025(3) 0.026(3) 0.023(3) -0.002(2) 0.014(2) -0.005(2)
C17 0.027(3) 0.025(3) 0.021(2) 0.001(2) 0.014(2) -0.002(2)
C18 0.029(3) 0.030(3) 0.020(2) 0.005(2) 0.012(2) 0.002(2)
C19 0.021(3) 0.031(3) 0.026(3) -0.001(2) 0.011(2) -0.002(2)
C20 0.034(3) 0.022(3) 0.022(2) 0.000(2) 0.018(2) 0.000(2)
C21 0.024(3) 0.041(3) 0.022(3) -0.005(2) 0.007(2) -0.006(2)
C22 0.022(3) 0.053(4) 0.045(4) 0.003(3) 0.005(3) 0.007(3)
C23 0.033(3) 0.075(5) 0.047(4) 0.005(3) 0.019(3) 0.005(3)
C24 0.061(4) 0.076(5) 0.092(5) -0.049(4) 0.044(4) -0.008(4)
C25 0.086(10) 0.089(9) 0.085(9) 0.013(7) 0.049(8) 0.009(7)
C26 0.118(11) 0.131(12) 0.122(12) -0.007(8) 0.054(8) -0.031(8)
C25X 0.025(7) 0.037(7) 0.033(7) 0.006(5) 0.009(5) 0.003(5)
C26X 0.046(8) 0.034(7) 0.041(7) 0.013(6) 0.014(6) 0.002(6)
C27 0.029(3) 0.028(3) 0.064(4) 0.000(3) 0.017(3) -0.004(2)
C28 0.020(3) 0.032(3) 0.037(3) 0.007(2) 0.011(2) -0.003(2)
C29 0.026(3) 0.025(3) 0.027(3) -0.005(2) 0.014(2) -0.002(2)
C30 0.024(3) 0.014(2) 0.035(3) -0.004(2) 0.014(2) 0.000(2)
C31 0.026(3) 0.020(3) 0.029(3) -0.001(2) 0.016(2) 0.002(2)
C32 0.022(3) 0.022(3) 0.026(3) 0.002(2) 0.008(2) 0.002(2)
C33 0.026(3) 0.013(2) 0.028(3) 0.0001(19) 0.014(2) -0.0004(19)
C34 0.021(3) 0.017(2) 0.025(3) -0.0024(19) 0.012(2) 0.000(2)
C35 0.026(3) 0.023(3) 0.025(3) -0.001(2) 0.012(2) -0.003(2)
C36 0.024(3) 0.060(4) 0.034(3) -0.003(3) 0.009(3) 0.009(3)
C37 0.022(3) 0.055(4) 0.030(3) 0.009(3) 0.008(2) 0.002(3)
C38 0.027(3) 0.019(3) 0.025(3) 0.001(2) 0.012(2) 0.000(2)
C39 0.027(3) 0.030(3) 0.030(3) 0.000(2) 0.016(2) 0.001(2)
C40 0.024(3) 0.027(3) 0.037(3) 0.000(2) 0.018(2) 0.002(2)
C41 0.023(3) 0.030(3) 0.026(3) 0.000(2) 0.011(2) -0.001(2)
C42 0.030(3) 0.027(3) 0.027(3) 0.001(2) 0.015(2) -0.004(2)
C43 0.033(3) 0.020(3) 0.029(3) 0.003(2) 0.020(2) -0.002(2)
C44 0.027(3) 0.028(3) 0.030(3) 0.003(2) 0.015(2) 0.004(2)
C45 0.029(3) 0.025(3) 0.026(3) -0.005(2) 0.011(2) -0.003(2)
C46 0.029(3) 0.052(4) 0.041(3) -0.007(3) 0.007(3) -0.001(3)
C47 0.027(3) 0.039(3) 0.038(3) 0.001(3) 0.003(3) -0.002(2)
C48 0.035(3) 0.024(3) 0.035(3) -0.001(2) 0.022(3) -0.002(2)
C49 0.034(3) 0.022(3) 0.028(3) -0.005(2) 0.020(2) -0.001(2)
C50 0.029(3) 0.031(3) 0.031(3) -0.007(2) 0.016(2) -0.008(2)
C51 0.030(3) 0.035(3) 0.021(3) 0.002(2) 0.006(2) 0.001(2)
C52 0.020(3) 0.028(3) 0.031(3) -0.002(2) 0.013(2) -0.002(2)
C53 0.020(3) 0.027(3) 0.024(3) -0.002(2) 0.009(2) 0.002(2)
C54 0.023(3) 0.049(4) 0.037(3) -0.001(3) 0.006(2) 0.004(3)
C55 0.032(4) 0.063(4) 0.045(4) 0.011(3) 0.003(3) 0.003(3)
C56 0.032(3) 0.029(3) 0.029(3) -0.004(2) 0.019(2) -0.002(2)
C57 0.026(3) 0.019(3) 0.028(3) -0.002(2) 0.012(2) 0.000(2)

loop_
_atom_type_symbol
_atom_type_description
_atom_type_scat_dispersion_real
_atom_type_scat_dispersion_imag
_atom_type_scat_source
C C 0.0033 0.0016 'International Tables Vol C Tables 4.2.6.8 and 6.1.1.4'
H H 0.0000 0.0000 'International Tables Vol C Tables 4.2.6.8 and 6.1.1.4'
O O 0.0106 0.0060 'International Tables Vol C Tables 4.2.6.8 and 6.1.1.4'
S S 0.1246 0.1234 'International Tables Vol C Tables 4.2.6.8 and 6.1.1.4'
Hg Hg -2.3894 9.2266 'International Tables Vol C Tables 4.2.6.8 and 6.1.1.4'
I I -0.4742 1.8119 'International Tables Vol C Tables 4.2.6.8 and 6.1.1.4'

loop_
_geom_angle_atom_site_label_1
_geom_angle_atom_site_label_2
_geom_angle_atom_site_label_3
_geom_angle
_geom_angle_site_symmetry_1
_geom_angle_site_symmetry_3
_geom_angle_publ_flag
I2 Hg1 I1 178.30(2) . . ?
C26 S1 C27 107.2(8) . . ?
C27 S1 C26X 95.6(5) . . ?
C25X S2 C24 99.7(5) . . ?
C24 S2 C25 93.4(6) . . ?
C23 S3 C22 99.8(3) . . ?
C9 S4 C8 102.0(3) . . ?
C10 S5 C11 100.2(3) . . ?
C13 S6 C12 101.6(3) . . ?
C1 O1 C28 118.3(4) . . ?
C18 O2 C21 120.0(4) . . ?
C4 O3 C7 118.9(4) . . ?
C15 O4 C14 117.4(4) . . ?
C31 O5 C36 118.3(4) . . ?
C34 O6 C37 116.7(4) . . ?
C41 O7 C47 116.8(4) . . ?
C45 O8 C46 117.3(4) . . ?
C51 O9 C55 118.2(4) . . ?
C53 O10 C54 117.6(4) . . ?
O1 C1 C2 123.3(5) . . ?
O1 C1 C6 115.7(4) . . ?
C2 C1 C6 121.0(5) . . ?
C3 C2 C1 120.3(5) . . ?
C4 C3 C2 119.2(5) . . ?
C4 C3 C29 121.1(4) . . ?
C2 C3 C29 119.7(4) . . ?
O3 C4 C3 116.7(4) . . ?
O3 C4 C5 123.2(4) . . ?
C3 C4 C5 120.1(5) . . ?
C6 C5 C4 121.5(5) . . ?
C5 C6 C1 117.8(5) . . ?
C5 C6 C39 121.0(4) . . ?
C1 C6 C39 121.2(5) . . ?
O3 C7 C8 106.7(4) . . ?
C7 C8 S4 108.5(4) . . ?
C10 C9 S4 117.6(4) . . ?
C9 C10 S5 108.2(4) . . ?
C12 C11 S5 107.5(4) . . ?
C11 C12 S6 111.9(4) . . ?
C14 C13 S6 112.8(3) . . ?
O4 C14 C13 106.1(4) . . ?
C16 C15 O4 123.8(4) . . ?
C16 C15 C20 120.5(5) . . ?
O4 C15 C20 115.6(4) . . ?
C17 C16 C15 121.6(4) . . ?
C16 C17 C18 119.2(4) . . ?
C16 C17 C38 121.0(4) . . ?
C18 C17 C38 119.7(4) . . ?
O2 C18 C17 117.3(4) . . ?
O2 C18 C19 122.8(4) . . ?
C17 C18 C19 120.0(5) . . ?
C20 C19 C18 120.8(5) . . ?
C15 C20 C19 117.9(4) . . ?
C15 C20 C56 121.9(4) . . ?
C19 C20 C56 120.2(4) . . ?
O2 C21 C22 105.9(4) . . ?
C21 C22 S3 110.9(4) . . ?
C24 C23 S3 110.1(4) . . ?
C23 C24 S2 103.8(5) . . ?
C26 C25 S2 120.8(16) . . ?
C25 C26 S1 107.3(16) . . ?
C26X C25X S2 111.7(10) . . ?
C25X C26X S1 108.8(10) . . ?
C28 C27 S1 113.2(4) . . ?
O1 C28 C27 106.9(4) . . ?
C3 C29 C30 109.8(4) . . ?
C31 C30 C35 118.6(5) . . ?
C31 C30 C29 121.4(4) . . ?
C35 C30 C29 119.9(4) . . ?
O5 C31 C30 116.6(4) . . ?
O5 C31 C32 123.1(4) . . ?
C30 C31 C32 120.2(5) . . ?
C31 C32 C33 121.5(4) . . ?
C34 C33 C32 117.7(4) . . ?
C34 C33 C38 121.9(4) . . ?
C32 C33 C38 120.4(4) . . ?
C35 C34 C33 121.1(5) . . ?
C35 C34 O6 123.3(4) . . ?
C33 C34 O6 115.6(4) . . ?
C34 C35 C30 120.9(5) . . ?
C33 C38 C17 111.3(4) . . ?
C6 C39 C42 111.7(4) . . ?
C41 C40 C42 121.6(5) . . ?
O7 C41 C40 124.6(4) . . ?
O7 C41 C43 115.5(4) . . ?
C40 C41 C43 119.9(4) . . ?
C45 C42 C40 117.8(5) . . ?
C45 C42 C39 121.4(4) . . ?
C40 C42 C39 120.8(4) . . ?
C44 C43 C41 118.4(4) . . ?
C44 C43 C48 121.4(4) . . ?
C41 C43 C48 120.2(4) . . ?
C43 C44 C45 121.4(5) . . ?
C42 C45 O8 115.6(4) . . ?
C42 C45 C44 121.0(4) . . ?
O8 C45 C44 123.4(5) . . ?
C49 C48 C43 111.2(4) . . ?
C50 C49 C53 118.2(4) . . ?
C50 C49 C48 121.4(4) . . ?
C53 C49 C48 120.3(4) . . ?
C49 C50 C51 121.2(5) . . ?
C57 C51 O9 117.0(5) . . ?
C57 C51 C50 120.9(4) . . ?
O9 C51 C50 122.1(5) . . ?
C57 C52 C53 121.4(4) . . ?
O10 C53 C49 116.4(4) . . ?
O10 C53 C52 123.7(4) . . ?
C49 C53 C52 119.9(4) . . ?
C57 C56 C20 111.9(4) . . ?
C51 C57 C52 118.3(5) . . ?
C51 C57 C56 121.8(4) . . ?
C52 C57 C56 119.8(4) . . ?

loop_
_geom_bond_atom_site_label_1
_geom_bond_atom_site_label_2
_geom_bond_distance
_geom_bond_site_symmetry_2
_geom_bond_publ_flag
Hg1 I2 2.5555(6) . ?
Hg1 I1 2.5642(6) . ?
S1 C26 1.76(2) . ?
S1 C27 1.780(5) . ?
S1 C26X 1.912(15) . ?
S2 C25X 1.736(11) . ?
S2 C24 1.793(6) . ?
S2 C25 1.970(17) . ?
S3 C23 1.803(6) . ?
S3 C22 1.810(6) . ?
S4 C9 1.809(6) . ?
S4 C8 1.811(5) . ?
S5 C10 1.800(6) . ?
S5 C11 1.829(6) . ?
S6 C13 1.789(5) . ?
S6 C12 1.807(6) . ?
O1 C1 1.389(6) . ?
O1 C28 1.431(6) . ?
O2 C18 1.371(6) . ?
O2 C21 1.427(6) . ?
O3 C4 1.371(6) . ?
O3 C7 1.424(6) . ?
O4 C15 1.394(6) . ?
O4 C14 1.439(6) . ?
O5 C31 1.387(6) . ?
O5 C36 1.415(6) . ?
O6 C34 1.389(6) . ?
O6 C37 1.422(6) . ?
O7 C41 1.370(6) . ?
O7 C47 1.434(6) . ?
O8 C45 1.390(6) . ?
O8 C46 1.410(6) . ?
O9 C51 1.388(6) . ?
O9 C55 1.400(7) . ?
O10 C53 1.369(6) . ?
O10 C54 1.420(6) . ?
C1 C2 1.394(7) . ?
C1 C6 1.397(7) . ?
C2 C3 1.390(7) . ?
C3 C4 1.383(7) . ?
C3 C29 1.520(6) . ?
C4 C5 1.399(7) . ?
C5 C6 1.386(7) . ?
C6 C39 1.504(7) . ?
C7 C8 1.496(7) . ?
C9 C10 1.534(8) . ?
C11 C12 1.493(8) . ?
C13 C14 1.510(7) . ?
C15 C16 1.386(7) . ?
C15 C20 1.396(7) . ?
C16 C17 1.367(7) . ?
C17 C18 1.384(7) . ?
C17 C38 1.537(6) . ?
C18 C19 1.406(7) . ?
C19 C20 1.398(7) . ?
C20 C56 1.507(6) . ?
C21 C22 1.485(7) . ?
C23 C24 1.624(10) . ?
C25 C26 1.41(3) . ?
C25X C26X 1.52(2) . ?
C27 C28 1.502(7) . ?
C29 C30 1.521(6) . ?
C30 C31 1.388(7) . ?
C30 C35 1.389(7) . ?
C31 C32 1.388(7) . ?
C32 C33 1.395(6) . ?
C33 C34 1.388(6) . ?
C33 C38 1.509(6) . ?
C34 C35 1.387(7) . ?
C39 C42 1.509(7) . ?
C40 C41 1.388(7) . ?
C40 C42 1.394(7) . ?
C41 C43 1.409(7) . ?
C42 C45 1.386(7) . ?
C43 C44 1.373(7) . ?
C43 C48 1.514(6) . ?
C44 C45 1.391(7) . ?
C48 C49 1.513(6) . ?
C49 C50 1.382(7) . ?
C49 C53 1.394(7) . ?
C50 C51 1.403(7) . ?
C51 C57 1.372(7) . ?
C52 C57 1.387(6) . ?
C52 C53 1.406(7) . ?
C56 C57 1.507(6) . ?
